data_4114755
loop_
_publ_author_name
'M. Carla Aragoni'
'Massimiliano Arca'
'Francesco Demartin'
'Francesco A. Devillanova'
'Alessandra Garau'
'Francesco Isaia'
'Vito Lippolis'
'Gaetano Verani'

_publ_contact_author
;
Professor Francesco Isaia (isaia@unica.it)
;
_publ_section_title
;
 Anti-Thyroid Drug Methimazole: X-ray Characterization of Two Novel Ionic
 Disulfides Obtained from Its Chemical Oxidation by I2
;
_journal_name_full 'Journal of the American Chemical Society'
_journal_page_first 4538
_journal_page_last 4539
_journal_paper_doi 10.1021/ja012731k
_journal_volume 124
_journal_year 2002
_chemical_formula_sum 'C8 H12 I8 N4 S2'
_chemical_formula_weight 1243.54
_chemical_name_systematic
;
 ?
;
_space_group_IT_number 2
_symmetry_cell_setting triclinic
_symmetry_space_group_name_Hall '-P 1'
_symmetry_space_group_name_H-M 'P -1'
_atom_sites_solution_hydrogens geom
_atom_sites_solution_primary direct
_atom_sites_solution_secondary difmap
_audit_creation_method SHELXL
_cell_angle_alpha 80.29(2)
_cell_angle_beta 85.29(2)
_cell_angle_gamma 87.07(2)
_cell_formula_units_Z 2
_cell_length_a 7.9848(7)
_cell_length_b 11.8610(11)
_cell_length_c 14.1180(13)
_cell_measurement_reflns_used 1024
_cell_measurement_temperature 293(2)
_cell_measurement_theta_max 27.53
_cell_measurement_theta_min 2.48
_cell_volume 1312.5(2)
_computing_structure_refinement 'SHELXL-97 (Sheldrick, 1997)'
_diffrn_ambient_temperature 293(2)
_diffrn_measurement_device 'SMART CCD diffractometer'
_diffrn_measurement_method 'omega scan'
_diffrn_radiation_monochromator graphite
_diffrn_radiation_source 'fine-focus sealed tube'
_diffrn_radiation_type MoK\a
_diffrn_radiation_wavelength 0.71073
_diffrn_reflns_av_R_equivalents 0.0227
_diffrn_reflns_av_sigmaI/netI 0.1929
_diffrn_reflns_limit_h_max 10
_diffrn_reflns_limit_h_min 0
_diffrn_reflns_limit_k_max 15
_diffrn_reflns_limit_k_min -15
_diffrn_reflns_limit_l_max 18
_diffrn_reflns_limit_l_min -18
_diffrn_reflns_number 13712
_diffrn_reflns_theta_max 27.53
_diffrn_reflns_theta_min 1.47
_exptl_absorpt_coefficient_mu 9.612
_exptl_absorpt_correction_T_max 1.000
_exptl_absorpt_correction_T_min 0.624
_exptl_absorpt_correction_type SADABS
_exptl_crystal_colour black
_exptl_crystal_density_diffrn 3.146
_exptl_crystal_F_000 1088
_exptl_crystal_size_max 0.16
_exptl_crystal_size_mid 0.13
_exptl_crystal_size_min 0.11
_refine_diff_density_max 1.038
_refine_diff_density_min -0.908
_refine_diff_density_rms 0.124
_refine_ls_extinction_method none
_refine_ls_goodness_of_fit_all 0.708
_refine_ls_goodness_of_fit_obs 0.859
_refine_ls_matrix_type full
_refine_ls_number_parameters 247
_refine_ls_number_reflns 6038
_refine_ls_number_restraints 0
_refine_ls_restrained_S_all 0.708
_refine_ls_restrained_S_obs 0.859
_refine_ls_R_factor_all 0.0437
_refine_ls_R_factor_obs 0.0261
_refine_ls_shift/esd_max -0.057
_refine_ls_shift/esd_mean 0.026
_refine_ls_structure_factor_coef Fsqd
_refine_ls_weighting_details 'w=1/[\s^2^(Fo^2^)+(0.0091P)^2^+0.0000P] where P=(Fo^2^+2Fc^2^)/3'
_refine_ls_weighting_scheme calc
_refine_ls_wR_factor_all 0.0456
_refine_ls_wR_factor_obs 0.0445
_reflns_number_observed 3995
_reflns_number_total 6038
_reflns_observed_criterion >2sigma(I)
_cod_data_source_file ja012731k_1.cif
_cod_data_source_block da158
_cod_depositor_comments
;
The following automatic conversions were performed:

'_refine_ls_weighting_scheme' value 'calc
w=1/[\s^2^(Fo^2^)+(0.0091P)^2^+0.0000P] where P=(Fo^2^+2Fc^2^)/3' was
changed to 'calc'. New tag '_refine_ls_weighting_details' was
created. The value of the new tag was set to
'w=1/[\s^2^(Fo^2^)+(0.0091P)^2^+0.0000P] where P=(Fo^2^+2Fc^2^)/3'.

Automatic conversion script
Id: cif_fix_values 3143 2015-03-26 13:38:13Z robertas 
;
_cod_database_code 4114755

loop_
_symmetry_equiv_pos_as_xyz
'x, y, z'
'-x, -y, -z'

loop_
_atom_site_aniso_label
_atom_site_aniso_U_11
_atom_site_aniso_U_22
_atom_site_aniso_U_33
_atom_site_aniso_U_23
_atom_site_aniso_U_13
_atom_site_aniso_U_12
I1 0.0670(3) 0.0487(2) 0.0518(3) -0.0015(2) -0.0137(2) -0.0022(2)
I2 0.0392(2) 0.0542(2) 0.0347(2) -0.0097(2) -0.0020(2) -0.0063(2)
I3 0.0527(2) 0.0466(2) 0.0408(2) -0.0061(2) -0.0018(2) 0.0015(2)
I4 0.0544(3) 0.0601(3) 0.0452(2) -0.0069(2) 0.0062(2) -0.0026(2)
I5 0.0496(2) 0.0415(2) 0.0474(2) -0.0029(2) -0.0041(2) 0.0005(2)
I6 0.0683(3) 0.0392(2) 0.0408(2) -0.0053(2) 0.0022(2) -0.0053(2)
I7 0.0469(2) 0.0393(2) 0.0398(2) -0.0132(2) -0.0003(2) 0.0046(2)
I8 0.0906(4) 0.0373(2) 0.0597(3) -0.0044(2) 0.0009(2) -0.0080(2)
S1 0.0513(9) 0.0345(7) 0.0357(8) -0.0108(6) -0.0010(6) 0.0038(6)
S2 0.0507(9) 0.0429(8) 0.0348(8) -0.0108(6) 0.0051(7) -0.0119(7)
N1 0.052(3) 0.038(3) 0.040(3) -0.006(2) -0.002(3) -0.004(2)
N2 0.049(3) 0.036(3) 0.030(3) -0.006(2) -0.002(2) 0.006(2)
N3 0.045(3) 0.048(3) 0.049(4) -0.008(3) 0.004(3) 0.006(3)
N4 0.034(3) 0.052(3) 0.035(3) -0.012(2) 0.004(2) -0.004(2)
C1 0.047(3) 0.036(3) 0.027(3) -0.011(2) -0.007(2) 0.001(2)
C2 0.065(5) 0.036(4) 0.078(5) -0.018(4) -0.018(4) 0.004(3)
C3 0.068(4) 0.040(3) 0.047(4) -0.021(3) -0.006(3) 0.008(3)
C4 0.074(6) 0.061(5) 0.029(4) -0.004(3) 0.014(4) 0.006(4)
C5 0.034(3) 0.045(3) 0.035(3) -0.009(2) 0.003(2) -0.006(2)
C6 0.047(4) 0.064(5) 0.058(4) 0.002(4) -0.005(3) -0.002(3)
C7 0.039(4) 0.065(4) 0.037(4) 0.002(3) 0.003(3) 0.003(3)
C8 0.061(5) 0.060(5) 0.054(5) -0.024(4) -0.005(4) 0.006(4)

loop_
_atom_site_label
_atom_site_type_symbol
_atom_site_fract_x
_atom_site_fract_y
_atom_site_fract_z
_atom_site_U_iso_or_equiv
_atom_site_thermal_displace_type
_atom_site_occupancy
_atom_site_calc_flag
I1 I 0.37151(6) 0.39391(3) 0.69298(3) 0.05611(12) Uani 1 d
I2 I 0.25366(5) 0.62362(3) 0.64362(3) 0.04235(9) Uani 1 d
I3 I 0.12343(5) 0.86951(3) 0.58951(3) 0.04703(10) Uani 1 d
I4 I 0.12728(5) 0.78145(4) 0.36252(3) 0.05399(11) Uani 1 d
I5 I 0.15580(5) 0.70702(3) 0.18788(3) 0.04675(10) Uani 1 d
I6 I 0.22640(5) 0.62596(3) -0.02883(3) 0.04985(11) Uani 1 d
I7 I 0.32773(5) 0.85476(3) -0.12716(3) 0.04158(9) Uani 1 d
I8 I 0.42363(6) 1.07270(3) -0.23621(3) 0.06313(13) Uani 1 d
S1 S 0.1303(2) 0.36531(11) 0.16607(10) 0.0402(3) Uani 1 d
S2 S 0.3644(2) 0.37560(12) 0.21881(10) 0.0424(3) Uani 1 d
N1 N 0.1071(6) 0.1332(4) 0.1823(4) 0.0434(12) Uani 1 d
N2 N 0.2203(5) 0.2087(4) 0.0435(3) 0.0387(11) Uani 1 d
N3 N 0.3852(7) 0.1766(5) 0.3483(4) 0.0480(14) Uani 1 d
N4 N 0.2818(5) 0.3162(4) 0.4147(3) 0.0396(11) Uani 1 d
C1 C 0.1562(7) 0.2323(4) 0.1280(4) 0.0357(12) Uani 1 d
C2 C 0.1447(9) 0.0486(6) 0.1276(6) 0.058(2) Uani 1 d
C3 C 0.2121(8) 0.0951(5) 0.0431(5) 0.050(2) Uani 1 d
C4 C 0.2856(13) 0.2949(7) -0.0382(5) 0.056(2) Uani 1 d
C5 C 0.3403(6) 0.2883(5) 0.3304(4) 0.0380(13) Uani 1 d
C6 C 0.3602(8) 0.1366(6) 0.4438(5) 0.058(2) Uani 1 d
C7 C 0.2923(7) 0.2234(5) 0.4858(5) 0.048(2) Uani 1 d
C8 C 0.2146(11) 0.4318(7) 0.4280(6) 0.057(2) Uani 1 d
H2 H 0.1235(85) -0.0149(55) 0.1563(48) 0.080(25) Uiso 1 d
H3 H 0.2686(66) 0.0653(43) -0.0116(39) 0.055(17) Uiso 1 d
HN1 H 0.0639(74) 0.1322(49) 0.2338(42) 0.057(22) Uiso 1 d
H7 H 0.2592(63) 0.2277(41) 0.5511(38) 0.045(16) Uiso 1 d
HN3 H 0.4283(71) 0.1450(48) 0.3227(41) 0.032(21) Uiso 1 d
H6 H 0.3988(106) 0.0458(76) 0.4699(66) 0.168(38) Uiso 1 d
H4A H 0.1881(79) 0.3574(52) -0.0620(42) 0.073(20) Uiso 1 d
H8A H 0.1396(92) 0.4280(59) 0.4792(53) 0.093(27) Uiso 1 d
H8B H 0.3043(104) 0.4672(66) 0.4644(60) 0.132(32) Uiso 1 d
H8C H 0.1621(90) 0.4543(59) 0.3851(50) 0.079(29) Uiso 1 d
H4C H 0.3147(85) 0.2574(53) -0.0898(50) 0.078(22) Uiso 1 d
H4B H 0.3724(112) 0.2972(83) -0.0428(71) 0.127(48) Uiso 1 d

loop_
_atom_type_symbol
_atom_type_description
_atom_type_scat_dispersion_real
_atom_type_scat_dispersion_imag
_atom_type_scat_source
I I -0.4742 1.8119 'International Tables Vol C Tables 4.2.6.8 and 6.1.1.4'
S S 0.1246 0.1234 'International Tables Vol C Tables 4.2.6.8 and 6.1.1.4'
N N 0.0061 0.0033 'International Tables Vol C Tables 4.2.6.8 and 6.1.1.4'
C C 0.0033 0.0016 'International Tables Vol C Tables 4.2.6.8 and 6.1.1.4'
H H 0.0000 0.0000 'International Tables Vol C Tables 4.2.6.8 and 6.1.1.4'

loop_
_geom_angle_atom_site_label_1
_geom_angle_atom_site_label_2
_geom_angle_atom_site_label_3
_geom_angle
I1 I2 I3 179.31(2)
I8 I7 I6 175.85(2)
C1 S1 S2 100.0(2)
C5 S2 S1 101.5(2)
C1 N1 C2 107.0(6)
C1 N2 C3 109.3(5)
C1 N2 C4 124.8(5)
C3 N2 C4 125.9(5)
C5 N3 C6 109.9(6)
C5 N4 C7 110.1(5)
C5 N4 C8 124.3(5)
C7 N4 C8 125.6(6)
N2 C1 N1 107.6(5)
N2 C1 S1 128.5(4)
N1 C1 S1 123.9(4)
C3 C2 N1 108.7(6)
C2 C3 N2 107.5(5)
N4 C5 N3 106.0(5)
N4 C5 S2 128.8(4)
N3 C5 S2 125.2(4)
C7 C6 N3 107.2(6)
C6 C7 N4 106.7(6)

loop_
_geom_bond_atom_site_label_1
_geom_bond_atom_site_label_2
_geom_bond_distance
I1 I2 2.8284(7)
I2 I3 3.0397(7)
I4 I5 2.7443(7)
I6 I7 2.9522(8)
I7 I8 2.8819(8)
S1 C1 1.748(5)
S1 S2 2.085(2)
S2 C5 1.735(5)
N1 C1 1.347(6)
N1 C2 1.372(8)
N2 C1 1.327(6)
N2 C3 1.353(7)
N2 C4 1.485(8)
N3 C5 1.342(7)
N3 C6 1.354(8)
N4 C5 1.331(6)
N4 C7 1.363(7)
N4 C8 1.483(8)
C2 C3 1.312(9)
C6 C7 1.342(9)
